data_7048269
loop_
_publ_author_name
'Nakane, Tomohiro'
'Yoneyama, Shota'
'Kodama, Takeshi'
'Kikuchi, Koichi'
'Nakao, Akiko'
'Ohhara, Takashi'
'Higashinaka, Ryuji'
'Matsuda, Tatsuma D.'
'Aoki, Yuji'
'Fujita, Wataru'

_publ_section_title
;
 Magnetic, thermal, and neutron diffraction studies of a coordination
 polymer: bis(glycolato)cobalt(ii).
;
_journal_issue 1
_journal_name_full 'Dalton transactions (Cambridge, England : 2003)'
_journal_page_first 333
_journal_page_last 338
_journal_paper_doi 10.1039/c8dt04358b
_journal_volume 48
_journal_year 2018
_chemical_formula_sum 'C4 H6 Co O6'
_chemical_formula_weight 209
_space_group_IT_number 14
_space_group_name_Hall '-P 2yn'
_space_group_name_H-M_alt 'P 1 21/n 1'
_symmetry_cell_setting monoclinic
_symmetry_Int_Tables_number 14
_symmetry_space_group_name_Hall '-P 2yn'
_symmetry_space_group_name_H-M 'P 1 21/n 1'
_audit_update_record
;
2018-11-27 deposited with the CCDC.
2018-11-28 downloaded from the CCDC.
;
_cell_angle_alpha 90
_cell_angle_beta 104.492(8)
_cell_angle_gamma 90
_cell_formula_units_Z 2
_cell_length_a 5.170(3)
_cell_length_b 7.697(5)
_cell_length_c 8.701(5)
_cell_measurement_reflns_used 90
_cell_measurement_temperature 20.0(5)
_cell_measurement_theta_max 68.8
_cell_measurement_theta_min 5.08
_cell_volume 335.2(4)
_computing_cell_refinement STARGazer
_computing_data_collection STARGazer
_computing_data_reduction 'JANA2006(Petricek et al., 2006)'
_computing_molecular_graphics 'VESTA(Momma & Izumi, 2011)'
_computing_publication_material 'JANA2006(Petricek et al., 2006)'
_computing_structure_refinement 'JANA2006(Petricek et al., 2006)'
_computing_structure_solution 'JANA2006(Petricek et al., 2006)'
_diffrn_ambient_temperature 20.0(5)
_diffrn_detector_area_resol_mean '4 mm'
_diffrn_measured_fraction_theta_full 0.79
_diffrn_measured_fraction_theta_max 0.52
_diffrn_measurement_device '2-cirle goniometer'
_diffrn_measurement_device_type 'single-crystal diffractometer SENJU at the BL18 in the MLF of the J-PARC'
_diffrn_measurement_method 'time-of-flight Laue'
_diffrn_radiation_probe neutron
_diffrn_radiation_source 'J-PARC neutron spallation source'
_diffrn_radiation_type neutron
_diffrn_radiation_wavelength '0.4 - 4.4'
_diffrn_radiation_wavelength_details 'Based on neutron time of flight'
_diffrn_reflns_av_R_equivalents 0.0811
_diffrn_reflns_av_unetI/netI 0.0638
_diffrn_reflns_limit_h_max 10
_diffrn_reflns_limit_h_min -10
_diffrn_reflns_limit_k_max 17
_diffrn_reflns_limit_k_min -17
_diffrn_reflns_limit_l_max 20
_diffrn_reflns_limit_l_min -20
_diffrn_reflns_number 5477
_diffrn_reflns_theta_full 25.87
_diffrn_reflns_theta_max 68.85
_diffrn_reflns_theta_min 5.08
_exptl_absorpt_coefficient_mu 0
_exptl_absorpt_correction_type none
_exptl_crystal_colour orange
_exptl_crystal_density_diffrn 2.0707
_exptl_crystal_description prism
_exptl_crystal_F_000 210
_exptl_crystal_size_max 5
_exptl_crystal_size_mid 2
_exptl_crystal_size_min 2
_refine_diff_density_max 11.88
_refine_diff_density_min -4.96
_refine_ls_extinction_coef 22.6(8)
_refine_ls_extinction_method 'B-C type 1 Gaussian isotropic (Becker & Coppens, 1974)'
_refine_ls_goodness_of_fit_gt 1.11
_refine_ls_goodness_of_fit_ref 1.09
_refine_ls_hydrogen_treatment refall
_refine_ls_number_constraints 0
_refine_ls_number_parameters 89
_refine_ls_number_reflns 5477
_refine_ls_number_restraints 0
_refine_ls_R_factor_all 0.0889
_refine_ls_R_factor_gt 0.0680
_refine_ls_shift/su_max 0.0067
_refine_ls_shift/su_mean 0.0009
_refine_ls_structure_factor_coef F
_refine_ls_weighting_details w=1/(\s^2^(F)+0.0081F^2^)
_refine_ls_weighting_scheme sigma
_refine_ls_wR_factor_gt 0.1116
_refine_ls_wR_factor_ref 0.1242
_reflns_number_gt 4204
_reflns_number_total 5477
_reflns_threshold_expression I>3\s(I)
_cod_data_source_file c8dt04358b2.cif
_cod_data_source_block 20K_neutron_bgCo
_cod_depositor_comments 'Adding full bibliography for 7048267--7048269.cif.'
_cod_original_formula_sum 'C4 H6 Co1 O6'
_cod_database_code 7048269

loop_
_space_group_symop_id
_space_group_symop_operation_xyz
1 x,y,z
2 -x+1/2,y+1/2,-z+1/2
3 -x,-y,-z
4 x+1/2,-y+1/2,z+1/2

loop_
_atom_site_label
_atom_site_type_symbol
_atom_site_fract_x
_atom_site_fract_y
_atom_site_fract_z
_atom_site_adp_type
_atom_site_U_iso_or_equiv
_atom_site_site_symmetry_multiplicity
_atom_site_occupancy
_atom_site_calc_flag
Co1 Co 0 0 0 Uani 0.0015(3) 2 1 d
O2 O 0.18337(12) -0.35653(6) 0.35518(6) Uani 0.00387(12) 4 1 d
O3 O -0.02483(12) -0.15520(6) 0.18689(6) Uani 0.00361(13) 4 1 d
O4 O 0.27822(13) -0.19389(6) -0.01113(6) Uani 0.00381(13) 4 1 d
C5 C 0.15715(10) -0.26626(5) 0.23034(5) Uani 0.00260(11) 4 1 d
C6 C 0.35566(12) -0.29444(6) 0.13024(6) Uani 0.00516(12) 4 1 d
H7 H 0.4322(3) -0.17879(16) -0.05971(17) Uani 0.0158(3) 4 1 d
H8 H 0.5555(4) -0.2563(2) 0.2008(2) Uani 0.0253(5) 4 1 d
H9 H 0.3586(4) -0.43374(16) 0.1022(2) Uani 0.0260(5) 4 1 d

loop_
_atom_site_aniso_label
_atom_site_aniso_type_symbol
_atom_site_aniso_U_11
_atom_site_aniso_U_22
_atom_site_aniso_U_33
_atom_site_aniso_U_12
_atom_site_aniso_U_13
_atom_site_aniso_U_23
Co1 Co 0.0023(7) 0.0019(4) 0.0005(4) 0.0000(3) 0.0003(3) -0.0003(3)
O2 O 0.0044(3) 0.00481(14) 0.00251(18) 0.00134(11) 0.00109(13) 0.00216(10)
O3 O 0.0043(3) 0.00350(15) 0.00342(19) 0.00155(11) 0.00170(13) 0.00142(9)
O4 O 0.0046(3) 0.00435(15) 0.00303(18) 0.00118(11) 0.00201(13) 0.00094(10)
C5 C 0.0035(2) 0.00225(12) 0.00233(16) 0.00050(9) 0.00118(11) 0.00065(8)
C6 C 0.0052(3) 0.00667(14) 0.00454(18) 0.00304(11) 0.00293(13) 0.00300(9)
H7 H 0.0144(7) 0.0203(4) 0.0149(5) 0.0026(4) 0.0078(4) 0.0040(3)
H8 H 0.0116(10) 0.0448(8) 0.0177(6) -0.0020(6) 0.0002(5) 0.0078(5)
H9 H 0.0444(13) 0.0125(4) 0.0272(7) 0.0108(5) 0.0206(7) 0.0047(4)

loop_
_atom_type_symbol
_atom_type_scat_length_neutron
_atom_type_scat_source
C 6.646 International_Tables_Vol_C
H -3.739 International_Tables_Vol_C
Co 2.490 International_Tables_Vol_C
O 5.803 International_Tables_Vol_C

loop_
_geom_angle_atom_site_label_1
_geom_angle_atom_site_label_2
_geom_angle_atom_site_label_3
_geom_angle_site_symmetry_1
_geom_angle_site_symmetry_3
_geom_angle
O2 Co1 O2 2_555 4_444 180.0(5)
O2 Co1 O3 2_555 . 91.40(4)
O2 Co1 O3 2_555 3_555 88.60(4)
O2 Co1 O4 2_555 . 87.78(5)
O2 Co1 O4 2_555 3_555 92.22(5)
O2 Co1 O3 4_444 . 88.60(4)
O2 Co1 O3 4_444 3_555 91.40(4)
O2 Co1 O4 4_444 . 92.22(5)
O2 Co1 O4 4_444 3_555 87.78(5)
O3 Co1 O3 . 3_555 180.0(5)
O3 Co1 O4 . . 78.52(4)
O3 Co1 O4 . 3_555 101.48(4)
O3 Co1 O4 3_555 . 101.48(4)
O3 Co1 O4 3_555 3_555 78.52(4)
O4 Co1 O4 . 3_555 180.0(5)
Co1 O2 C5 2_545 . 134.34(5)
Co1 O3 C5 . . 116.40(5)
Co1 O4 C6 . . 113.32(5)
O2 C5 O3 . . 122.81(6)
O2 C5 C6 . . 118.06(5)
O3 C5 C6 . . 119.13(5)
O4 C6 C5 . . 109.49(6)

loop_
_geom_bond_atom_site_label_1
_geom_bond_atom_site_label_2
_geom_bond_site_symmetry_2
_geom_bond_distance
Co1 O2 2_555 2.111(2)
Co1 O2 4_444 2.111(2)
Co1 O3 . 2.0475(18)
Co1 O3 3_555 2.0475(18)
Co1 O4 . 2.0916(19)
Co1 O4 3_555 2.0916(19)
O2 C5 . 1.2679(13)
O3 C5 . 1.2573(13)
O4 C6 . 1.4234(15)
C5 C6 . 1.5187(13)

loop_
_geom_hbond_atom_site_label_D
_geom_hbond_atom_site_label_H
_geom_hbond_atom_site_label_A
_geom_hbond_site_symmetry_A
_geom_hbond_distance_DH
_geom_hbond_distance_HA
_geom_hbond_distance_DA
_geom_hbond_angle_DHA
O4 H7 O2 4_544 0.997(2) 1.670(2) 2.667(2) 176.99(12)
O4 H7 C5 4_544 0.997(2) 2.436(2) 3.346(2) 151.57(11)
C6 H8 O3 1_655 1.101(2) 2.337(3) 3.295(4) 144.43(15)
C6 H9 O3 2_545 1.1005(19) 2.495(3) 3.211(3) 121.58(12)
